data_1566879
loop_
_publ_author_name
'Soldatova, Natalia S.'
'Postnikov, Pavel S.'
'Ivanov, Daniil M.'
'Semyonov, Oleg V.'
'Kukurina, Olga S.'
'Guselnikova, Olga'
'Yamauchi, Yusuke'
'Wirth, Thomas'
'Zhdankin, Viktor V.'
'Yusubov, Mekhman S.'
'Gomila, Rosa M.'
'Frontera, Antonio'
'Resnati, Giuseppe'
'Kukushkin, Vadim Yu.'

_publ_section_title
;
 Zwitterionic iodonium species afford halogen bond-based porous organic
 frameworks
;
_journal_name_full 'Chemical Science'
_journal_paper_doi 10.1039/D2SC00892K
_journal_year 2022
_chemical_formula_moiety 'C15 H15 I O3 S'
_chemical_formula_sum 'C15 H15 I O3 S'
_chemical_formula_weight 402.23
_space_group_crystal_system triclinic
_space_group_IT_number 2
_space_group_name_Hall '-P 1'
_space_group_name_H-M_alt 'P -1'
_atom_sites_solution_hydrogens geom
_audit_creation_date 2020-07-03
_audit_creation_method
;
Olex2 1.2
(compiled 2018.05.29 svn.r3508 for OlexSys, GUI svn.r5506)
;
_audit_update_record
;
2021-07-13 deposited with the CCDC.	2022-04-27 downloaded from the CCDC.
;
_cell_angle_alpha 84.4790(10)
_cell_angle_beta 82.633(2)
_cell_angle_gamma 74.902(2)
_cell_formula_units_Z 6
_cell_length_a 10.1666(2)
_cell_length_b 14.3384(3)
_cell_length_c 20.5652(3)
_cell_measurement_reflns_used 33824
_cell_measurement_temperature 100(2)
_cell_measurement_theta_max 31.7820
_cell_measurement_theta_min 3.4240
_cell_volume 2864.29(10)
_computing_cell_refinement 'CrysAlisPro 1.171.38.46 (Rigaku OD, 2015)'
_computing_data_collection 'CrysAlisPro 1.171.38.46 (Rigaku OD, 2015)'
_computing_data_reduction 'CrysAlisPro 1.171.38.46 (Rigaku OD, 2015)'
_computing_molecular_graphics 'Olex2 (Dolomanov et al., 2009)'
_computing_publication_material 'Olex2 (Dolomanov et al., 2009)'
_computing_structure_refinement 'ShelXL (Sheldrick, 2015)'
_diffrn_ambient_environment N~2~
_diffrn_ambient_temperature 100(2)
_diffrn_detector 'CCD plate'
_diffrn_detector_area_resol_mean 10.3829
_diffrn_detector_type Atlas
_diffrn_measured_fraction_theta_full 0.998
_diffrn_measured_fraction_theta_max 0.887
_diffrn_measurement_details
;
List of Runs (angles in degrees, time in seconds):

  # Type    Start    End  Width  t~exp~   \w     \q     \k     \f   Frames
#--------------------------------------------------------------------------
  1  \w    -10.00  78.00   0.50   30.00    --   16.86  38.00  90.00  176
  2  \w    -30.00  -3.00   0.50   30.00    --  -14.99 -19.00 150.00   54
  3  \w   -100.00 -73.00   0.50   30.00    --  -14.99-178.00 150.00   54
  4  \w    -58.00  42.00   0.50   30.00    --   16.86 -38.00 -90.00  200
  5  \w      0.00  84.00   0.50   30.00    --   16.86  57.00-150.00  168
  6  \w     56.00 106.00   0.50   30.00    --   16.86 178.00-180.00  100
  7  \w    -31.00  17.00   0.50   30.00    --  -14.99 -76.00-112.00   96
  8  \w    -20.00  13.00   0.50   30.00    --  -14.99 -99.00  90.00   66
  9  \w    -55.00  79.00   0.50   30.00    --   16.86   0.00  30.00  268
 10  \w     -3.00  72.00   0.50   30.00    --   18.00-119.00  37.08  150
 11  \w      5.00  78.00   0.50   30.00    --   18.00-129.00-109.18  146
;
_diffrn_measurement_device 'four-circle diffractometer'
_diffrn_measurement_device_type 'SuperNova, Dual, Cu at zero, Atlas'
_diffrn_measurement_method '\w scans'
_diffrn_orient_matrix_type 'CrysAlisPro convention (1999,Acta A55,543-557)'
_diffrn_orient_matrix_UB_11 -0.0527866000
_diffrn_orient_matrix_UB_12 0.0272437000
_diffrn_orient_matrix_UB_13 -0.0186885000
_diffrn_orient_matrix_UB_21 -0.0490781000
_diffrn_orient_matrix_UB_22 -0.0177647000
_diffrn_orient_matrix_UB_23 0.0218948000
_diffrn_orient_matrix_UB_31 -0.0093589000
_diffrn_orient_matrix_UB_32 0.0397339000
_diffrn_orient_matrix_UB_33 0.0196481000
_diffrn_radiation_monochromator mirror
_diffrn_radiation_probe x-ray
_diffrn_radiation_type MoK\a
_diffrn_radiation_wavelength 0.71073
_diffrn_reflns_av_R_equivalents 0.0263
_diffrn_reflns_av_unetI/netI 0.0239
_diffrn_reflns_Laue_measured_fraction_full 0.998
_diffrn_reflns_Laue_measured_fraction_max 0.887
_diffrn_reflns_limit_h_max 15
_diffrn_reflns_limit_h_min -13
_diffrn_reflns_limit_k_max 21
_diffrn_reflns_limit_k_min -20
_diffrn_reflns_limit_l_max 29
_diffrn_reflns_limit_l_min -29
_diffrn_reflns_number 61898
_diffrn_reflns_point_group_measured_fraction_full 0.998
_diffrn_reflns_point_group_measured_fraction_max 0.887
_diffrn_reflns_theta_full 25.242
_diffrn_reflns_theta_max 31.910
_diffrn_reflns_theta_min 3.003
_diffrn_source 'micro-focus sealed X-ray tube'
_diffrn_source_type 'SuperNova (Mo) X-ray Source'
_exptl_absorpt_coefficient_mu 1.789
_exptl_absorpt_correction_T_max 1.00000
_exptl_absorpt_correction_T_min 0.81884
_exptl_absorpt_correction_type multi-scan
_exptl_absorpt_process_details
;
CrysAlisPro 1.171.38.46 (Rigaku Oxford Diffraction, 2015)
Empirical absorption correction using spherical harmonics,
 implemented in SCALE3 ABSPACK scaling algorithm.
;
_exptl_crystal_colour colourless
_exptl_crystal_colour_primary colourless
_exptl_crystal_density_diffrn 1.399
_exptl_crystal_description needle
_exptl_crystal_F_000 1188
_exptl_crystal_size_max 0.36
_exptl_crystal_size_mid 0.13
_exptl_crystal_size_min 0.11
_platon_squeeze_details
;
TITL 14540-sns8_a.res in P-1
CELL   10.1666   14.3384   20.5652     84.48     82.63     74.90
SPGR P-1
# Solvent Accessible Volume =       760
# Electrons Found in S.A.V. =       219
# Note: Atoms in Void are Labelled as Cxxx and Qxxx for all Others
C101 0.830 0.682 0.176 !       6.28 eA-3
Q102 0.282 0.416 0.193 !       5.26 eA-3
C103 0.594 0.214 0.003 !       4.85 eA-3
Q104 0.484 0.508 0.226 !       4.03 eA-3
C105 0.690 0.556 0.142 !       3.71 eA-3
Q106 0.422 0.567 0.191 !       3.62 eA-3
C107 0.873 0.347 0.126 !       3.44 eA-3
C108 0.671 0.707 0.030 !       3.20 eA-3
Q109 0.421 0.531 0.403 !       3.00 eA-3
C110 0.797 0.292 0.019 !       2.50 eA-3
C111 0.108 0.652 0.109 !       2.35 eA-3
C112 0.074 0.635 0.094 !       2.29 eA-3
Q113 0.329 0.711 0.416 !       2.23 eA-3
Q114 0.064 0.642 0.361 !       2.20 eA-3
C115 0.252 0.691 0.091 !       1.96 eA-3
C116 0.346 0.332 0.075 !       1.87 eA-3
Q117 0.470 0.386 0.314 !       1.85 eA-3
C118 0.142 0.382 0.077 !       1.79 eA-3
Q119 0.377 0.954 0.079 !       1.72 eA-3
Q120 0.388 0.679 0.307 !       1.69 eA-3
C121 0.544 0.727 0.011 !       1.54 eA-3
Q122 0.438 0.531 0.331 !       1.53 eA-3
Q123 0.453 0.370 0.372 !       1.53 eA-3
Q124 0.392 0.623 0.313 !       1.43 eA-3
C125 0.111 0.427 0.073 !       1.38 eA-3
C126 0.066 0.308 0.062 !       1.30 eA-3
C127 0.627 0.292 0.033 !       1.26 eA-3
Q128 0.435 0.335 0.342 !       1.16 eA-3
C129 0.191 0.507 0.136 !       1.16 eA-3
Q130 0.420 0.626 0.395 !       1.12 eA-3
Q131 0.046 0.628 0.405 !       1.12 eA-3
C132 0.544 0.529 0.025 !       1.08 eA-3
C133 0.406 0.361 0.030 !       1.05 eA-3
Q134 0.095 0.654 0.405 !       0.98 eA-3
Q135 0.017 0.653 0.389 !       0.97 eA-3
Q136 0.314 0.550 0.221 !       0.95 eA-3
C137 0.127 0.286 0.029 !       0.95 eA-3
Q138 0.076 0.474 0.412 !       0.91 eA-3
Q139 0.985 0.835 0.420 !       0.88 eA-3
C140 0.532 0.287 0.031 !       0.86 eA-3
Q141 0.312 0.096 0.074 !       0.86 eA-3
Q142 0.062 0.684 0.392 !       0.85 eA-3
Q143 0.659 0.355 0.343 !       0.85 eA-3
C144 0.466 0.439 0.027 !       0.84 eA-3
Q145 0.717 0.921 0.045 !       0.84 eA-3
C146 0.153 0.336 0.040 !       0.80 eA-3
C147 0.971 0.388 0.089 !       0.79 eA-3
Q148 0.030 0.865 0.297 !       0.79 eA-3
C149 0.123 0.551 0.115 !       0.77 eA-3
Q150 0.627 0.621 0.451 !       0.77 eA-3
Q151 0.157 0.300 0.383 !       0.75 eA-3
C152 0.473 0.520 0.031 !       0.75 eA-3
C153 0.549 0.338 0.050 !       0.75 eA-3
Q154 0.264 0.078 0.267 !       0.73 eA-3
C155 0.531 0.390 0.058 !       0.72 eA-3
C156 0.986 0.328 0.000 !       0.71 eA-3
Q157 0.985 0.930 0.286 !       0.71 eA-3
Q158 0.280 0.046 0.218 !       0.71 eA-3
Q159 0.519 0.170 0.359 !       0.71 eA-3
Q160 0.688 0.362 0.422 !       0.70 eA-3
Q161 0.108 0.404 0.345 !       0.70 eA-3
Q162 0.936 0.967 0.423 !       0.70 eA-3
Q163 0.893 0.115 0.343 !       0.70 eA-3
C164 0.282 0.342 0.013 !       0.69 eA-3
Q165 0.876 0.359 0.294 !       0.69 eA-3
C166 0.155 0.383 0.017 !       0.65 eA-3
Q167 0.437 0.573 0.405 !       0.65 eA-3
Q168 0.873 0.383 0.391 !       0.63 eA-3
Q169 0.327 0.016 0.143 !       0.63 eA-3
Q170 0.423 0.629 0.359 !       0.62 eA-3
C171 0.578 0.455 0.161 !       0.62 eA-3
Q172 0.598 0.051 0.087 !       0.62 eA-3
C173 0.294 0.697 0.045 !       0.61 eA-3
C174 0.627 0.624 0.084 !       0.61 eA-3
Q175 0.030 0.807 0.388 !       0.61 eA-3
Q176 0.593 0.008 0.310 !       0.61 eA-3
Q177 0.312 0.922 0.406 !       0.61 eA-3
Q178 0.298 0.019 0.081 !       0.60 eA-3
Q179 0.280 0.994 0.333 !       0.60 eA-3
C180 1.005 0.436 0.139 !       0.60 eA-3
Q181 0.298 0.052 0.119 !       0.60 eA-3
C182 0.279 0.601 0.123 !       0.60 eA-3
Q183 0.903 0.412 0.353 !       0.59 eA-3
Q184 0.624 0.619 0.373 !       0.59 eA-3
Q185 0.018 0.635 0.440 !       0.59 eA-3
Q186 0.530 0.170 0.312 !       0.59 eA-3
Q187 0.813 0.618 0.421 !       0.57 eA-3
Q188 0.128 0.409 0.316 !       0.57 eA-3
Q189 0.985 0.906 0.090 !       0.57 eA-3
C190 0.655 0.558 0.014 !       0.57 eA-3
Q191 0.630 0.834 0.362 !       0.57 eA-3
C192 0.205 0.342 0.030 !       0.55 eA-3
C193 0.924 0.448 0.121 !       0.55 eA-3
Q194 0.515 0.134 0.440 !       0.55 eA-3
Q195 0.985 0.835 0.457 !       0.55 eA-3
Q196 0.364 0.697 0.378 !       0.55 eA-3
C197 0.018 0.484 0.016 !       0.55 eA-3
Q198 0.637 0.060 0.061 !       0.55 eA-3
Q199 0.418 0.325 0.407 !       0.55 eA-3
;
_refine_diff_density_max 1.645
_refine_diff_density_min -2.297
_refine_diff_density_rms 0.089
_refine_ls_extinction_method none
_refine_ls_goodness_of_fit_ref 1.017
_refine_ls_hydrogen_treatment constr
_refine_ls_matrix_type full
_refine_ls_number_parameters 547
_refine_ls_number_reflns 17510
_refine_ls_number_restraints 18
_refine_ls_restrained_S_all 1.055
_refine_ls_R_factor_all 0.0362
_refine_ls_R_factor_gt 0.0308
_refine_ls_shift/su_max 0.005
_refine_ls_shift/su_mean 0.000
_refine_ls_structure_factor_coef Fsqd
_refine_ls_weighting_details 'w=1/[\s^2^(Fo^2^)+(0.0286P)^2^+4.2776P] where P=(Fo^2^+2Fc^2^)/3'
_refine_ls_weighting_scheme calc
_refine_ls_wR_factor_gt 0.0706
_refine_ls_wR_factor_ref 0.0733
_reflns_Friedel_coverage 0.000
_reflns_number_gt 15574
_reflns_number_total 17510
_reflns_threshold_expression 'I > 2\s(I)'
_cod_data_source_file d2sc00892k2.cif
_cod_data_source_block 1b
_cod_database_code 1566879
_shelx_shelxl_version_number 2014/7
_chemical_oxdiff_formula 'C15 I1 O3 S1'
_shelx_space_group_comment
;
The symmetry employed for this shelxl refinement is uniquely defined
by the following loop, which should always be used as a source of
symmetry information in preference to the above space-group names.
They are only intended as comments.
;
_reflns_odcompleteness_completeness 99.87
_reflns_odcompleteness_iscentric 1
_reflns_odcompleteness_theta 28.51
_olex2_refinement_description
;
1. Fixed Uiso
 At 1.2 times of:
  All C(H) groups
 At 1.5 times of:
  All C(H,H,H) groups
2. Restrained distances
 S1-O1D = S1-O1 = S1-O3D = S1-O3 = S1-O2D = S1-O2
 1.46 with sigma of 0.005
 O1-O2
 2.42 with sigma of 0.005
 O1-O3
 2.42 with sigma of 0.005
 O2-O3
 2.42 with sigma of 0.005
 O1D-O3D
 2.42 with sigma of 0.005
 O1D-O2D
 2.42 with sigma of 0.005
 O3D-O2D
 2.42 with sigma of 0.005
 S1-O3 = S1-O2D = S1-O2 = S1-O1D = S1-O1 = S1-O3D
 1.46 with sigma of 0.005
3. Uiso/Uaniso restraints and constraints
Uanis(O2) = Uanis(O2D) = Uanis(O1D) = Uanis(O1) = Uanis(O3D) = Uanis(O3)
4. Others
 Fixed Sof: O1D(0.5) O3D(0.5) O2D(0.5) O2(0.5) O1(0.5) O3(0.5)
5.a Aromatic/amide H refined with riding coordinates:
 C2(H2), C3(H3), C3B(H3B), C11B(H11B), C2B(H2B), C6(H6), C5(H5), C5B(H5B),
 C9(H9), C11A(H11A), C9A(H9A), C11(H11), C6B(H6B), C9B(H9B), C5A(H5A), C2A(H2A),
  C6A(H6A), C3A(H3A)
5.b Idealised Me refined as rotating group:
 C14B(H14D,H14E,H14F), C13A(H13G,H13H,H13I), C15B(H15D,H15E,H15F), C13B(H13D,
 H13E,H13F), C15A(H15G,H15H,H15I), C15(H15A,H15B,H15C), C14A(H14G,H14H,H14I),
 C13(H13A,H13B,H13C), C14(H14A,H14B,H14C)
;
_platon_squeeze_void_probe_radius 1.20
_olex2_submission_special_instructions 'No special instructions were received'
_oxdiff_exptl_absorpt_empirical_details
;
Empirical correction (ABSPACK) includes:
- Absorption correction using spherical harmonics
- Frame scaling
;
_oxdiff_exptl_absorpt_empirical_full_max 1.422
_oxdiff_exptl_absorpt_empirical_full_min 0.803

loop_
_space_group_symop_operation_xyz
'x, y, z'
'-x, -y, -z'

loop_
_atom_site_label
_atom_site_type_symbol
_atom_site_fract_x
_atom_site_fract_y
_atom_site_fract_z
_atom_site_U_iso_or_equiv
_atom_site_adp_type
_atom_site_occupancy
_atom_site_site_symmetry_order
_atom_site_calc_flag
_atom_site_refinement_flags_posn
_atom_site_refinement_flags_adp
_atom_site_refinement_flags_occupancy
_atom_site_disorder_assembly
_atom_site_disorder_group
I1 I -0.05834(2) 0.34763(2) 0.60898(2) 0.02066(3) Uani 1 1 d . . . . .
I1B I 1.54169(2) 0.64861(2) 0.65365(2) 0.02677(4) Uani 1 1 d . . . . .
I1A I -0.32248(2) -0.03726(2) 0.90357(2) 0.02845(4) Uani 1 1 d . . . . .
S1B S 0.91183(5) 0.60121(4) 0.64234(3) 0.02101(10) Uani 1 1 d . . . . .
S1 S 0.57778(5) 0.38520(4) 0.61553(3) 0.02820(12) Uani 1 1 d D . . . .
S1A S 0.28780(6) 0.04636(6) 0.90510(3) 0.03640(15) Uani 1 1 d . . . . .
O1B O 0.92164(15) 0.54821(11) 0.58424(8) 0.0238(3) Uani 1 1 d . . . . .
O3B O 0.81984(16) 0.69759(12) 0.63756(10) 0.0341(4) Uani 1 1 d . . . . .
O2B O 0.88211(18) 0.54540(15) 0.70286(9) 0.0352(4) Uani 1 1 d . . . . .
O1A O 0.2835(2) 0.09600(17) 0.96407(9) 0.0425(5) Uani 1 1 d . . . . .
O2A O 0.39105(19) -0.04553(18) 0.90234(12) 0.0499(6) Uani 1 1 d . . . . .
O1D O 0.5871(4) 0.47905(18) 0.59204(19) 0.0339(4) Uani 0.5 1 d D . P A 1
C1 C 0.14399(19) 0.35977(14) 0.61159(11) 0.0182(4) Uani 1 1 d . . . . .
O3A O 0.2960(2) 0.10876(19) 0.84550(10) 0.0505(6) Uani 1 1 d . . . . .
C2 C 0.2176(2) 0.38091(15) 0.55288(11) 0.0205(4) Uani 1 1 d . . . . .
H2 H 0.1794 0.3891 0.5133 0.025 Uiso 1 1 calc R . . . .
C3 C 0.3507(2) 0.38951(15) 0.55499(11) 0.0214(4) Uani 1 1 d . . . . .
H3 H 0.4022 0.4044 0.5165 0.026 Uiso 1 1 calc R . . . .
C1B C 1.3396(2) 0.63565(14) 0.65054(12) 0.0220(4) Uani 1 1 d . . . . .
C7B C 1.4820(2) 0.79996(15) 0.66165(12) 0.0223(4) Uani 1 1 d . . . . .
C4B C 1.0798(2) 0.61632(14) 0.64576(11) 0.0190(4) Uani 1 1 d . . . . .
C8B C 1.4794(2) 0.85746(16) 0.60242(12) 0.0253(4) Uani 1 1 d . . . . .
C3B C 1.1657(2) 0.62040(15) 0.58816(11) 0.0221(4) Uani 1 1 d . . . . .
H3B H 1.1352 0.6161 0.5481 0.027 Uiso 1 1 calc R . . . .
C7 C -0.0101(2) 0.19518(15) 0.62661(13) 0.0260(5) Uani 1 1 d . . . . .
C1A C -0.1265(2) -0.01588(19) 0.90870(11) 0.0272(5) Uani 1 1 d . . . . .
C4 C 0.40645(19) 0.37581(14) 0.61469(11) 0.0184(4) Uani 1 1 d . . . . .
C7A C -0.3145(2) -0.00765(18) 0.80035(12) 0.0261(4) Uani 1 1 d . . . . .
C12B C 1.4426(2) 0.83692(16) 0.72352(12) 0.0249(4) Uani 1 1 d . . . . .
C11B C 1.3981(2) 0.93787(16) 0.72450(12) 0.0262(4) Uani 1 1 d . . . . .
H11B H 1.3722 0.9653 0.7648 0.031 Uiso 1 1 calc R . . . .
C2B C 1.2977(2) 0.63091(16) 0.59005(12) 0.0241(4) Uani 1 1 d . . . . .
H2B H 1.3558 0.6346 0.5516 0.029 Uiso 1 1 calc R . . . .
O3D O 0.6588(3) 0.3074(2) 0.57240(17) 0.0339(4) Uani 0.5 1 d D . P A 1
C10B C 1.3911(2) 0.99823(16) 0.66760(13) 0.0253(4) Uani 1 1 d . . . . .
C12 C -0.0276(2) 0.15762(17) 0.69126(14) 0.0308(5) Uani 1 1 d . . . . .
C8A C -0.3546(2) 0.08902(17) 0.77643(13) 0.0270(5) Uani 1 1 d . . . . .
C6 C 0.1955(2) 0.34920(16) 0.67162(11) 0.0222(4) Uani 1 1 d . . . . .
H6 H 0.1424 0.3373 0.7103 0.027 Uiso 1 1 calc R . . . .
C5 C 0.3294(2) 0.35687(16) 0.67273(11) 0.0224(4) Uani 1 1 d . . . . .
H5 H 0.3669 0.3493 0.7124 0.027 Uiso 1 1 calc R . . . .
C5B C 1.1242(2) 0.62085(17) 0.70616(12) 0.0262(4) Uani 1 1 d . . . . .
H5B H 1.0659 0.6178 0.7446 0.031 Uiso 1 1 calc R . . . .
C8 C 0.0409(2) 0.13756(16) 0.57303(14) 0.0305(5) Uani 1 1 d . . . . .
C9 C 0.0772(3) 0.03752(17) 0.58727(16) 0.0366(6) Uani 1 1 d . . . . .
H9 H 0.1123 -0.0027 0.5530 0.044 Uiso 1 1 calc R . . . .
C11A C -0.2597(2) -0.06339(17) 0.69290(12) 0.0262(4) Uani 1 1 d . . . . .
H11A H -0.2304 -0.1133 0.6646 0.031 Uiso 1 1 calc R . . . .
C9A C -0.3427(2) 0.10583(17) 0.70857(13) 0.0286(5) Uani 1 1 d . . . . .
H9A H -0.3670 0.1693 0.6908 0.034 Uiso 1 1 calc R . . . .
C11 C 0.0107(2) 0.05593(18) 0.70159(16) 0.0368(6) Uani 1 1 d . . . . .
H11 H 0.0006 0.0282 0.7441 0.044 Uiso 1 1 calc R . . . .
C6B C 1.2567(2) 0.63001(18) 0.70891(12) 0.0281(5) Uani 1 1 d . . . . .
H6B H 1.2886 0.6323 0.7490 0.034 Uiso 1 1 calc R . . . .
C9B C 1.4313(2) 0.95686(16) 0.60740(13) 0.0260(4) Uani 1 1 d . . . . .
H9B H 1.4259 0.9972 0.5691 0.031 Uiso 1 1 calc R . . . .
C14B C 1.3415(2) 1.10663(16) 0.67016(15) 0.0315(5) Uani 1 1 d . . . . .
H14D H 1.3255 1.1233 0.7151 0.047 Uiso 1 1 calc GR . . . .
H14E H 1.2578 1.1291 0.6500 0.047 Uiso 1 1 calc GR . . . .
H14F H 1.4096 1.1365 0.6470 0.047 Uiso 1 1 calc GR . . . .
C13A C -0.4088(3) 0.17326(19) 0.81956(15) 0.0354(6) Uani 1 1 d . . . . .
H13G H -0.4871 0.1634 0.8482 0.053 Uiso 1 1 calc GR . . . .
H13H H -0.4351 0.2321 0.7925 0.053 Uiso 1 1 calc GR . . . .
H13I H -0.3388 0.1779 0.8454 0.053 Uiso 1 1 calc GR . . . .
C12A C -0.2656(2) -0.08621(17) 0.76048(12) 0.0261(4) Uani 1 1 d . . . . .
C10 C 0.0627(2) -0.00394(17) 0.65062(17) 0.0373(6) Uani 1 1 d . . . . .
C5A C 0.1175(3) -0.0711(2) 0.89253(14) 0.0362(6) Uani 1 1 d . . . . .
H5A H 0.1969 -0.1188 0.8815 0.043 Uiso 1 1 calc R . . . .
C2A C -0.1197(2) 0.0729(2) 0.92687(13) 0.0314(5) Uani 1 1 d . . . . .
H2A H -0.1991 0.1201 0.9386 0.038 Uiso 1 1 calc R . . . .
C10A C -0.2961(2) 0.03164(17) 0.66635(12) 0.0266(4) Uani 1 1 d . . . . .
C15B C 1.4428(3) 0.7761(2) 0.78695(14) 0.0377(6) Uani 1 1 d . . . . .
H15D H 1.3610 0.7533 0.7944 0.057 Uiso 1 1 calc GR . . . .
H15E H 1.4458 0.8142 0.8224 0.057 Uiso 1 1 calc GR . . . .
H15F H 1.5215 0.7218 0.7848 0.057 Uiso 1 1 calc GR . . . .
C6A C -0.0107(3) -0.0893(2) 0.89231(14) 0.0343(5) Uani 1 1 d . . . . .
H6A H -0.0184 -0.1490 0.8815 0.041 Uiso 1 1 calc R . . . .
O2D O 0.6085(3) 0.3582(2) 0.68373(13) 0.0339(4) Uani 0.5 1 d D . P A 1
C13B C 1.5276(3) 0.8173(2) 0.53632(14) 0.0387(6) Uani 1 1 d . . . . .
H13D H 1.6192 0.7770 0.5366 0.058 Uiso 1 1 calc GR . . . .
H13E H 1.5264 0.8695 0.5033 0.058 Uiso 1 1 calc GR . . . .
H13F H 1.4679 0.7795 0.5267 0.058 Uiso 1 1 calc GR . . . .
C4A C 0.1262(2) 0.0182(2) 0.90922(11) 0.0298(5) Uani 1 1 d . . . . .
C15A C -0.2202(3) -0.19038(18) 0.78587(14) 0.0342(5) Uani 1 1 d . . . . .
H15G H -0.1310 -0.2022 0.8005 0.051 Uiso 1 1 calc GR . . . .
H15H H -0.2164 -0.2319 0.7514 0.051 Uiso 1 1 calc GR . . . .
H15I H -0.2841 -0.2035 0.8219 0.051 Uiso 1 1 calc GR . . . .
C15 C -0.0842(3) 0.2184(2) 0.74861(15) 0.0413(6) Uani 1 1 d . . . . .
H15A H -0.0231 0.2573 0.7542 0.062 Uiso 1 1 calc GR . . . .
H15B H -0.0935 0.1772 0.7876 0.062 Uiso 1 1 calc GR . . . .
H15C H -0.1723 0.2597 0.7408 0.062 Uiso 1 1 calc GR . . . .
C3A C 0.0089(3) 0.0902(2) 0.92716(13) 0.0323(5) Uani 1 1 d . . . . .
H3A H 0.0164 0.1493 0.9392 0.039 Uiso 1 1 calc R . . . .
C14A C -0.2843(3) 0.0540(2) 0.59300(13) 0.0325(5) Uani 1 1 d . . . . .
H14G H -0.1898 0.0472 0.5766 0.049 Uiso 1 1 calc GR . . . .
H14H H -0.3355 0.1192 0.5832 0.049 Uiso 1 1 calc GR . . . .
H14I H -0.3203 0.0100 0.5725 0.049 Uiso 1 1 calc GR . . . .
C13 C 0.0543(4) 0.1786(2) 0.50301(15) 0.0440(7) Uani 1 1 d . . . . .
H13A H -0.0348 0.2117 0.4907 0.066 Uiso 1 1 calc GR . . . .
H13B H 0.0951 0.1270 0.4746 0.066 Uiso 1 1 calc GR . . . .
H13C H 0.1112 0.2232 0.4991 0.066 Uiso 1 1 calc GR . . . .
C14 C 0.1017(3) -0.11259(18) 0.6634(2) 0.0499(9) Uani 1 1 d . . . . .
H14A H 0.0371 -0.1397 0.6466 0.075 Uiso 1 1 calc GR . . . .
H14B H 0.1013 -0.1285 0.7098 0.075 Uiso 1 1 calc GR . . . .
H14C H 0.1918 -0.1386 0.6419 0.075 Uiso 1 1 calc GR . . . .
O2 O 0.5743(3) 0.4303(2) 0.67836(13) 0.0339(4) Uani 0.5 1 d D . P A 2
O1 O 0.5906(4) 0.4658(2) 0.56513(16) 0.0339(4) Uani 0.5 1 d D . P A 2
O3 O 0.6752(3) 0.29883(18) 0.6032(2) 0.0339(4) Uani 0.5 1 d D . P A 2

loop_
_atom_site_aniso_label
_atom_site_aniso_U_11
_atom_site_aniso_U_22
_atom_site_aniso_U_33
_atom_site_aniso_U_23
_atom_site_aniso_U_13
_atom_site_aniso_U_12
I1 0.00946(5) 0.01665(6) 0.03724(8) -0.00191(5) -0.00554(5) -0.00418(4)
I1B 0.01000(6) 0.01824(6) 0.05413(10) -0.00712(6) -0.00632(6) -0.00414(5)
I1A 0.01555(6) 0.04259(9) 0.03152(8) -0.00735(6) -0.00111(5) -0.01385(6)
S1B 0.0106(2) 0.0212(2) 0.0332(3) -0.0055(2) -0.00453(19) -0.00519(17)
S1 0.0094(2) 0.0374(3) 0.0393(3) -0.0013(2) -0.0031(2) -0.0086(2)
S1A 0.0216(3) 0.0651(4) 0.0311(3) -0.0111(3) 0.0015(2) -0.0253(3)
O1B 0.0168(7) 0.0216(7) 0.0355(9) -0.0052(6) -0.0100(6) -0.0047(6)
O3B 0.0139(7) 0.0244(8) 0.0653(13) -0.0143(8) -0.0113(8) 0.0005(6)
O2B 0.0251(8) 0.0508(11) 0.0360(10) 0.0014(8) -0.0028(7) -0.0228(8)
O1A 0.0324(10) 0.0739(14) 0.0333(10) -0.0130(9) -0.0009(8) -0.0329(10)
O2A 0.0196(9) 0.0748(16) 0.0621(14) -0.0218(12) -0.0031(9) -0.0181(10)
O1D 0.0149(5) 0.0274(6) 0.0623(13) 0.0026(7) -0.0123(8) -0.0086(5)
C1 0.0083(7) 0.0155(8) 0.0316(11) -0.0042(7) -0.0038(7) -0.0026(6)
O3A 0.0421(12) 0.0882(17) 0.0340(10) -0.0038(11) 0.0047(9) -0.0436(12)
C2 0.0147(9) 0.0222(9) 0.0254(10) -0.0023(8) -0.0047(7) -0.0045(7)
C3 0.0146(9) 0.0246(10) 0.0252(10) -0.0032(8) 0.0000(8) -0.0057(7)
C1B 0.0108(8) 0.0167(9) 0.0402(12) -0.0029(8) -0.0062(8) -0.0046(7)
C7B 0.0115(8) 0.0172(9) 0.0398(12) -0.0058(8) -0.0035(8) -0.0047(7)
C4B 0.0107(8) 0.0164(8) 0.0312(11) -0.0031(7) -0.0044(7) -0.0042(7)
C8B 0.0179(9) 0.0250(10) 0.0361(12) -0.0040(9) -0.0024(9) -0.0103(8)
C3B 0.0149(9) 0.0230(9) 0.0290(11) -0.0040(8) -0.0034(8) -0.0045(7)
C7 0.0121(8) 0.0172(9) 0.0506(14) 0.0011(9) -0.0093(9) -0.0054(7)
C1A 0.0176(10) 0.0427(13) 0.0257(11) -0.0029(9) -0.0018(8) -0.0153(9)
C4 0.0085(8) 0.0172(8) 0.0302(10) -0.0028(7) -0.0023(7) -0.0039(7)
C7A 0.0137(9) 0.0348(12) 0.0328(12) -0.0041(9) -0.0035(8) -0.0100(8)
C12B 0.0155(9) 0.0253(10) 0.0361(12) -0.0039(9) -0.0061(8) -0.0069(8)
C11B 0.0170(9) 0.0266(10) 0.0366(12) -0.0085(9) -0.0033(9) -0.0058(8)
C2B 0.0137(9) 0.0243(10) 0.0341(12) -0.0046(8) 0.0012(8) -0.0054(8)
O3D 0.0149(5) 0.0274(6) 0.0623(13) 0.0026(7) -0.0123(8) -0.0086(5)
C10B 0.0124(9) 0.0227(10) 0.0430(13) -0.0066(9) -0.0055(9) -0.0054(7)
C12 0.0138(9) 0.0288(11) 0.0506(15) 0.0062(10) -0.0040(9) -0.0097(8)
C8A 0.0124(9) 0.0314(11) 0.0396(13) -0.0069(10) -0.0037(9) -0.0079(8)
C6 0.0137(9) 0.0273(10) 0.0268(10) 0.0018(8) -0.0016(8) -0.0088(8)
C5 0.0145(9) 0.0267(10) 0.0273(10) 0.0007(8) -0.0057(8) -0.0067(8)
C5B 0.0188(10) 0.0339(11) 0.0295(11) -0.0044(9) -0.0028(8) -0.0121(9)
C8 0.0204(10) 0.0218(10) 0.0521(15) -0.0031(10) -0.0160(10) -0.0044(8)
C9 0.0221(11) 0.0210(10) 0.0699(19) -0.0072(11) -0.0159(12) -0.0042(9)
C11A 0.0158(9) 0.0307(11) 0.0348(12) -0.0057(9) -0.0030(8) -0.0091(8)
C9A 0.0151(9) 0.0285(11) 0.0446(14) -0.0014(10) -0.0075(9) -0.0080(8)
C11 0.0160(10) 0.0315(12) 0.0629(18) 0.0160(12) -0.0072(11) -0.0112(9)
C6B 0.0198(10) 0.0360(12) 0.0336(12) -0.0039(10) -0.0098(9) -0.0124(9)
C9B 0.0190(10) 0.0228(10) 0.0385(13) 0.0010(9) -0.0055(9) -0.0091(8)
C14B 0.0184(10) 0.0218(10) 0.0561(16) -0.0067(10) -0.0085(10) -0.0046(8)
C13A 0.0239(11) 0.0343(13) 0.0496(16) -0.0111(11) -0.0016(11) -0.0082(10)
C12A 0.0156(9) 0.0297(11) 0.0360(12) -0.0043(9) -0.0057(9) -0.0088(8)
C10 0.0148(10) 0.0205(10) 0.079(2) 0.0069(11) -0.0159(11) -0.0062(8)
C5A 0.0183(10) 0.0537(16) 0.0402(14) -0.0153(12) -0.0008(10) -0.0117(11)
C2A 0.0207(10) 0.0430(14) 0.0339(12) -0.0065(10) -0.0036(9) -0.0126(10)
C10A 0.0149(9) 0.0331(11) 0.0351(12) -0.0019(9) -0.0051(8) -0.0109(8)
C15B 0.0432(15) 0.0338(13) 0.0377(14) -0.0028(11) -0.0076(12) -0.0108(11)
C6A 0.0216(11) 0.0460(14) 0.0399(14) -0.0136(11) -0.0019(10) -0.0134(10)
O2D 0.0149(5) 0.0274(6) 0.0623(13) 0.0026(7) -0.0123(8) -0.0086(5)
C13B 0.0466(16) 0.0338(13) 0.0372(14) -0.0063(11) 0.0013(12) -0.0142(12)
C4A 0.0177(10) 0.0546(15) 0.0230(10) -0.0040(10) -0.0010(8) -0.0197(10)
C15A 0.0352(13) 0.0295(12) 0.0391(14) -0.0028(10) -0.0081(11) -0.0083(10)
C15 0.0319(13) 0.0445(15) 0.0466(16) 0.0073(12) 0.0048(12) -0.0159(12)
C3A 0.0255(11) 0.0435(14) 0.0335(13) -0.0041(10) -0.0029(10) -0.0180(10)
C14A 0.0237(11) 0.0397(13) 0.0374(13) 0.0013(10) -0.0058(10) -0.0138(10)
C13 0.0592(19) 0.0283(12) 0.0449(16) -0.0116(11) -0.0160(14) -0.0035(12)
C14 0.0220(12) 0.0210(11) 0.106(3) 0.0107(14) -0.0153(15) -0.0060(9)
O2 0.0149(5) 0.0274(6) 0.0623(13) 0.0026(7) -0.0123(8) -0.0086(5)
O1 0.0149(5) 0.0274(6) 0.0623(13) 0.0026(7) -0.0123(8) -0.0086(5)
O3 0.0149(5) 0.0274(6) 0.0623(13) 0.0026(7) -0.0123(8) -0.0086(5)

loop_
_atom_type_symbol
_atom_type_description
_atom_type_scat_dispersion_real
_atom_type_scat_dispersion_imag
_atom_type_scat_source
C C 0.0033 0.0016 'International Tables Vol C Tables 4.2.6.8 and 6.1.1.4'
H H 0.0000 0.0000 'International Tables Vol C Tables 4.2.6.8 and 6.1.1.4'
I I -0.4742 1.8119 'International Tables Vol C Tables 4.2.6.8 and 6.1.1.4'
O O 0.0106 0.0060 'International Tables Vol C Tables 4.2.6.8 and 6.1.1.4'
S S 0.1246 0.1234 'International Tables Vol C Tables 4.2.6.8 and 6.1.1.4'

loop_
_geom_angle_atom_site_label_1
_geom_angle_atom_site_label_2
_geom_angle_atom_site_label_3
_geom_angle
_geom_angle_site_symmetry_1
_geom_angle_site_symmetry_3
_geom_angle_publ_flag
C1 I1 C7 95.22(8) . . ?
C7B I1B C1B 94.53(8) . . ?
C1A I1A C7A 93.90(9) . . ?
O1B S1B C4B 105.64(10) . . ?
O3B S1B O1B 112.61(10) . . ?
O3B S1B O2B 113.12(12) . . ?
O3B S1B C4B 107.11(9) . . ?
O2B S1B O1B 112.39(10) . . ?
O2B S1B C4B 105.25(10) . . ?
O1D S1 C4 109.52(17) . . ?
O1D S1 O3D 114.0(2) . . ?
O1D S1 O2D 114.91(19) . . ?
O3D S1 C4 102.63(15) . . ?
O2D S1 C4 105.12(15) . . ?
O2D S1 O3D 109.52(18) . . ?
O2 S1 C4 104.04(14) . . ?
O2 S1 O1 102.40(17) . . ?
O1 S1 C4 104.11(16) . . ?
O3 S1 C4 112.93(16) . . ?
O3 S1 O2 118.46(19) . . ?
O3 S1 O1 113.3(2) . . ?
O1A S1A O2A 113.28(14) . . ?
O1A S1A C4A 105.92(11) . . ?
O2A S1A C4A 106.31(13) . . ?
O3A S1A O1A 112.47(14) . . ?
O3A S1A O2A 112.84(15) . . ?
O3A S1A C4A 105.22(12) . . ?
C2 C1 I1 118.28(15) . . ?
C6 C1 I1 118.78(15) . . ?
C6 C1 C2 122.91(18) . . ?
C1 C2 H2 121.0 . . ?
C1 C2 C3 118.00(19) . . ?
C3 C2 H2 121.0 . . ?
C2 C3 H3 120.0 . . ?
C4 C3 C2 120.0(2) . . ?
C4 C3 H3 120.0 . . ?
C2B C1B I1B 118.15(16) . . ?
C2B C1B C6B 122.81(19) . . ?
C6B C1B I1B 119.02(16) . . ?
C8B C7B I1B 116.30(16) . . ?
C12B C7B I1B 119.65(17) . . ?
C12B C7B C8B 124.0(2) . . ?
C3B C4B S1B 119.53(16) . . ?
C3B C4B C5B 120.76(19) . . ?
C5B C4B S1B 119.67(17) . . ?
C7B C8B C13B 123.6(2) . . ?
C9B C8B C7B 116.4(2) . . ?
C9B C8B C13B 120.1(2) . . ?
C4B C3B H3B 119.9 . . ?
C4B C3B C2B 120.3(2) . . ?
C2B C3B H3B 119.9 . . ?
C12 C7 I1 117.92(18) . . ?
C12 C7 C8 123.6(2) . . ?
C8 C7 I1 118.48(18) . . ?
C2A C1A I1A 117.70(18) . . ?
C2A C1A C6A 122.7(2) . . ?
C6A C1A I1A 119.56(18) . . ?
C3 C4 S1 118.95(16) . . ?
C5 C4 S1 120.39(16) . . ?
C5 C4 C3 120.65(18) . . ?
C8A C7A I1A 117.89(17) . . ?
C8A C7A C12A 124.3(2) . . ?
C12A C7A I1A 117.78(18) . . ?
C7B C12B C11B 116.2(2) . . ?
C7B C12B C15B 124.4(2) . . ?
C11B C12B C15B 119.4(2) . . ?
C12B C11B H11B 118.8 . . ?
C10B C11B C12B 122.4(2) . . ?
C10B C11B H11B 118.8 . . ?
C1B C2B C3B 118.1(2) . . ?
C1B C2B H2B 121.0 . . ?
C3B C2B H2B 121.0 . . ?
C11B C10B C9B 118.6(2) . . ?
C11B C10B C14B 121.2(2) . . ?
C9B C10B C14B 120.2(2) . . ?
C7 C12 C11 116.5(3) . . ?
C7 C12 C15 124.0(2) . . ?
C11 C12 C15 119.6(3) . . ?
C7A C8A C13A 124.1(2) . . ?
C9A C8A C7A 116.2(2) . . ?
C9A C8A C13A 119.7(2) . . ?
C1 C6 H6 120.8 . . ?
C1 C6 C5 118.3(2) . . ?
C5 C6 H6 120.8 . . ?
C4 C5 C6 120.0(2) . . ?
C4 C5 H5 120.0 . . ?
C6 C5 H5 120.0 . . ?
C4B C5B H5B 120.2 . . ?
C4B C5B C6B 119.6(2) . . ?
C6B C5B H5B 120.2 . . ?
C7 C8 C13 123.2(2) . . ?
C9 C8 C7 116.5(3) . . ?
C9 C8 C13 120.2(2) . . ?
C8 C9 H9 118.8 . . ?
C10 C9 C8 122.4(3) . . ?
C10 C9 H9 118.8 . . ?
C12A C11A H11A 118.9 . . ?
C10A C11A H11A 118.9 . . ?
C10A C11A C12A 122.2(2) . . ?
C8A C9A H9A 118.8 . . ?
C10A C9A C8A 122.5(2) . . ?
C10A C9A H9A 118.8 . . ?
C12 C11 H11 118.9 . . ?
C10 C11 C12 122.2(3) . . ?
C10 C11 H11 118.9 . . ?
C1B C6B C5B 118.4(2) . . ?
C1B C6B H6B 120.8 . . ?
C5B C6B H6B 120.8 . . ?
C8B C9B C10B 122.4(2) . . ?
C8B C9B H9B 118.8 . . ?
C10B C9B H9B 118.8 . . ?
C10B C14B H14D 109.5 . . ?
C10B C14B H14E 109.5 . . ?
C10B C14B H14F 109.5 . . ?
H14D C14B H14E 109.5 . . ?
H14D C14B H14F 109.5 . . ?
H14E C14B H14F 109.5 . . ?
C8A C13A H13G 109.5 . . ?
C8A C13A H13H 109.5 . . ?
C8A C13A H13I 109.5 . . ?
H13G C13A H13H 109.5 . . ?
H13G C13A H13I 109.5 . . ?
H13H C13A H13I 109.5 . . ?
C7A C12A C15A 124.6(2) . . ?
C11A C12A C7A 115.9(2) . . ?
C11A C12A C15A 119.5(2) . . ?
C9 C10 C14 120.4(3) . . ?
C11 C10 C9 118.8(2) . . ?
C11 C10 C14 120.8(3) . . ?
C6A C5A H5A 120.2 . . ?
C4A C5A H5A 120.2 . . ?
C4A C5A C6A 119.7(2) . . ?
C1A C2A H2A 120.7 . . ?
C1A C2A C3A 118.5(2) . . ?
C3A C2A H2A 120.7 . . ?
C11A C10A C14A 120.9(2) . . ?
C9A C10A C11A 118.8(2) . . ?
C9A C10A C14A 120.3(2) . . ?
C12B C15B H15D 109.5 . . ?
C12B C15B H15E 109.5 . . ?
C12B C15B H15F 109.5 . . ?
H15D C15B H15E 109.5 . . ?
H15D C15B H15F 109.5 . . ?
H15E C15B H15F 109.5 . . ?
C1A C6A C5A 118.3(2) . . ?
C1A C6A H6A 120.8 . . ?
C5A C6A H6A 120.8 . . ?
C8B C13B H13D 109.5 . . ?
C8B C13B H13E 109.5 . . ?
C8B C13B H13F 109.5 . . ?
H13D C13B H13E 109.5 . . ?
H13D C13B H13F 109.5 . . ?
H13E C13B H13F 109.5 . . ?
C5A C4A S1A 120.9(2) . . ?
C5A C4A C3A 121.2(2) . . ?
C3A C4A S1A 117.85(19) . . ?
C12A C15A H15G 109.5 . . ?
C12A C15A H15H 109.5 . . ?
C12A C15A H15I 109.5 . . ?
H15G C15A H15H 109.5 . . ?
H15G C15A H15I 109.5 . . ?
H15H C15A H15I 109.5 . . ?
C12 C15 H15A 109.5 . . ?
C12 C15 H15B 109.5 . . ?
C12 C15 H15C 109.5 . . ?
H15A C15 H15B 109.5 . . ?
H15A C15 H15C 109.5 . . ?
H15B C15 H15C 109.5 . . ?
C2A C3A C4A 119.5(2) . . ?
C2A C3A H3A 120.3 . . ?
C4A C3A H3A 120.3 . . ?
C10A C14A H14G 109.5 . . ?
C10A C14A H14H 109.5 . . ?
C10A C14A H14I 109.5 . . ?
H14G C14A H14H 109.5 . . ?
H14G C14A H14I 109.5 . . ?
H14H C14A H14I 109.5 . . ?
C8 C13 H13A 109.5 . . ?
C8 C13 H13B 109.5 . . ?
C8 C13 H13C 109.5 . . ?
H13A C13 H13B 109.5 . . ?
H13A C13 H13C 109.5 . . ?
H13B C13 H13C 109.5 . . ?
C10 C14 H14A 109.5 . . ?
C10 C14 H14B 109.5 . . ?
C10 C14 H14C 109.5 . . ?
H14A C14 H14B 109.5 . . ?
H14A C14 H14C 109.5 . . ?
H14B C14 H14C 109.5 . . ?

loop_
_geom_bond_atom_site_label_1
_geom_bond_atom_site_label_2
_geom_bond_distance
_geom_bond_site_symmetry_2
_geom_bond_publ_flag
I1 C1 2.1168(18) . ?
I1 C7 2.118(2) . ?
I1B C1B 2.1197(19) . ?
I1B C7B 2.112(2) . ?
I1A C1A 2.110(2) . ?
I1A C7A 2.120(2) . ?
S1B O1B 1.4558(16) . ?
S1B O3B 1.4554(17) . ?
S1B O2B 1.4556(19) . ?
S1B C4B 1.788(2) . ?
S1 O1D 1.408(2) . ?
S1 C4 1.7839(19) . ?
S1 O3D 1.494(2) . ?
S1 O2D 1.469(2) . ?
S1 O2 1.492(2) . ?
S1 O1 1.497(2) . ?
S1 O3 1.391(2) . ?
S1A O1A 1.454(2) . ?
S1A O2A 1.456(2) . ?
S1A O3A 1.453(2) . ?
S1A C4A 1.781(2) . ?
C1 C2 1.388(3) . ?
C1 C6 1.382(3) . ?
C2 H2 0.9300 . ?
C2 C3 1.398(3) . ?
C3 H3 0.9300 . ?
C3 C4 1.393(3) . ?
C1B C2B 1.379(3) . ?
C1B C6B 1.384(3) . ?
C7B C8B 1.403(3) . ?
C7B C12B 1.396(3) . ?
C4B C3B 1.384(3) . ?
C4B C5B 1.387(3) . ?
C8B C9B 1.390(3) . ?
C8B C13B 1.501(4) . ?
C3B H3B 0.9300 . ?
C3B C2B 1.395(3) . ?
C7 C12 1.393(4) . ?
C7 C8 1.404(4) . ?
C1A C2A 1.382(3) . ?
C1A C6A 1.389(4) . ?
C4 C5 1.386(3) . ?
C7A C8A 1.398(3) . ?
C7A C12A 1.403(3) . ?
C12B C11B 1.401(3) . ?
C12B C15B 1.498(4) . ?
C11B H11B 0.9300 . ?
C11B C10B 1.385(4) . ?
C2B H2B 0.9300 . ?
C10B C9B 1.392(3) . ?
C10B C14B 1.508(3) . ?
C12 C11 1.410(3) . ?
C12 C15 1.498(4) . ?
C8A C9A 1.388(4) . ?
C8A C13A 1.511(3) . ?
C6 H6 0.9300 . ?
C6 C5 1.397(3) . ?
C5 H5 0.9300 . ?
C5B H5B 0.9300 . ?
C5B C6B 1.397(3) . ?
C8 C9 1.397(3) . ?
C8 C13 1.505(4) . ?
C9 H9 0.9300 . ?
C9 C10 1.385(4) . ?
C11A H11A 0.9300 . ?
C11A C12A 1.394(3) . ?
C11A C10A 1.392(3) . ?
C9A H9A 0.9300 . ?
C9A C10A 1.385(3) . ?
C11 H11 0.9300 . ?
C11 C10 1.382(4) . ?
C6B H6B 0.9300 . ?
C9B H9B 0.9300 . ?
C14B H14D 0.9600 . ?
C14B H14E 0.9600 . ?
C14B H14F 0.9600 . ?
C13A H13G 0.9600 . ?
C13A H13H 0.9600 . ?
C13A H13I 0.9600 . ?
C12A C15A 1.506(3) . ?
C10 C14 1.510(3) . ?
C5A H5A 0.9300 . ?
C5A C6A 1.394(3) . ?
C5A C4A 1.384(4) . ?
C2A H2A 0.9300 . ?
C2A C3A 1.393(3) . ?
C10A C14A 1.508(4) . ?
C15B H15D 0.9600 . ?
C15B H15E 0.9600 . ?
C15B H15F 0.9600 . ?
C6A H6A 0.9300 . ?
C13B H13D 0.9600 . ?
C13B H13E 0.9600 . ?
C13B H13F 0.9600 . ?
C4A C3A 1.394(4) . ?
C15A H15G 0.9600 . ?
C15A H15H 0.9600 . ?
C15A H15I 0.9600 . ?
C15 H15A 0.9600 . ?
C15 H15B 0.9600 . ?
C15 H15C 0.9600 . ?
C3A H3A 0.9300 . ?
C14A H14G 0.9600 . ?
C14A H14H 0.9600 . ?
C14A H14I 0.9600 . ?
C13 H13A 0.9600 . ?
C13 H13B 0.9600 . ?
C13 H13C 0.9600 . ?
C14 H14A 0.9600 . ?
C14 H14B 0.9600 . ?
C14 H14C 0.9600 . ?

loop_
_platon_squeeze_void_nr
_platon_squeeze_void_average_x
_platon_squeeze_void_average_y
_platon_squeeze_void_average_z
_platon_squeeze_void_volume
_platon_squeeze_void_count_electrons
_platon_squeeze_void_content
1 -0.096 0.500 0.000 762 222 ' '
